data_7207276
loop_
_publ_author_name
'Stokes, Francesca A.'
'Coles, Martyn P.'
'Hitchcock, Peter B.'

_publ_section_title
;
 Into the second dimension with ferrocene bis-amidinium salts
;
_journal_issue 3
_journal_name_full CrystEngComm
_journal_page_first 771
_journal_paper_doi 10.1039/c2ce06398k
_journal_volume 14
_journal_year 2012
_chemical_compound_source 'synthesis as described'
_chemical_formula_moiety 'C36 H56 Fe1 N4, 2(C10 H19 O4), C2 H3 N'
_chemical_formula_sum 'C58 H97 Fe N5 O8'
_chemical_formula_weight 1048.26
_chemical_name_systematic
;
?
;
_space_group_IT_number 60
_symmetry_cell_setting orthorhombic
_symmetry_Int_Tables_number 60
_symmetry_space_group_name_Hall '-P 2n 2c'
_symmetry_space_group_name_H-M 'P c a n'
_atom_sites_solution_hydrogens geom
_atom_sites_solution_primary direct
_atom_sites_solution_secondary difmap
_audit_conform_dict_location ftp://ftp.iucr.org/pub/cif_core.dic
_audit_conform_dict_name cif_core.dic
_audit_conform_dict_version 2.3
_audit_creation_date 2011-10-17T05:37:52-00:00
_audit_creation_method 'WinGX routine CIF_UPDATE'
_cell_angle_alpha 90
_cell_angle_beta 90
_cell_angle_gamma 90
_cell_formula_units_Z 4
_cell_length_a 16.2731(2)
_cell_length_b 17.5849(3)
_cell_length_c 21.4064(2)
_cell_measurement_reflns_used 68781
_cell_measurement_temperature 173(2)
_cell_measurement_theta_max 28.283
_cell_measurement_theta_min 3.395
_cell_measurement_wavelength 0.71073
_cell_volume 6125.67(14)
_computing_cell_refinement 'HKL Scalepack (Otwinowski & Minor 1997)'
_computing_data_collection 'Collect (Nonius BV, 1997-2000)'
_computing_data_reduction 'HKL Denzo and Scalepack (Otwinowski & Minor 1997)'
_computing_molecular_graphics 'Ortep-3 for Windows (Farrugia, 1997)'
_computing_publication_material 'WinGX publication routines (Farrugia, 1999)'
_computing_structure_refinement 'SHELXL-97 (Sheldrick, 1997)'
_computing_structure_solution 'SHELXS-86 (Sheldrick, 1986)'
_diffrn_ambient_temperature 173(2)
_diffrn_detector 'CCD plate'
_diffrn_detector_area_resol_mean 9
_diffrn_measured_fraction_theta_full 0.997
_diffrn_measured_fraction_theta_max 0.997
_diffrn_measurement_device '95mm CCD camera on \k-goniostat'
_diffrn_measurement_device_type KappaCCD
_diffrn_measurement_method 'CCD rotation images, thick slices'
_diffrn_orient_matrix_type 'by Nonius Collect from scalepack cell'
_diffrn_orient_matrix_UB_11 -0.574354E-1
_diffrn_orient_matrix_UB_12 -0.174201E-1
_diffrn_orient_matrix_UB_13 -0.84328E-2
_diffrn_orient_matrix_UB_21 -0.120678E-1
_diffrn_orient_matrix_UB_22 0.12232E-2
_diffrn_orient_matrix_UB_23 0.457943E-1
_diffrn_orient_matrix_UB_31 -0.182148E-1
_diffrn_orient_matrix_UB_32 0.541193E-1
_diffrn_orient_matrix_UB_33 -0.37494E-2
_diffrn_radiation_monochromator graphite
_diffrn_radiation_probe x-ray
_diffrn_radiation_type MoK\a
_diffrn_radiation_wavelength 0.7107
_diffrn_reflns_av_R_equivalents 0.0704
_diffrn_reflns_av_unetI/netI 0.0261
_diffrn_reflns_limit_h_max 20
_diffrn_reflns_limit_h_min -20
_diffrn_reflns_limit_k_max 22
_diffrn_reflns_limit_k_min -22
_diffrn_reflns_limit_l_max 26
_diffrn_reflns_limit_l_min -27
_diffrn_reflns_number 90777
_diffrn_reflns_theta_full 26.73
_diffrn_reflns_theta_max 26.73
_diffrn_reflns_theta_min 3.41
_diffrn_source 'Enraf Nonius FR590'
_exptl_absorpt_coefficient_mu 0.299
_exptl_absorpt_correction_T_max 0.9828
_exptl_absorpt_correction_T_min 0.8731
_exptl_absorpt_correction_type multi-scan
_exptl_absorpt_process_details
;
[c.f. r.h. blessing, acta cryst. (1995), a51, 33-38]
;
_exptl_crystal_colour orange
_exptl_crystal_density_diffrn 1.137
_exptl_crystal_density_method 'not measured'
_exptl_crystal_description block
_exptl_crystal_F_000 2280
_exptl_crystal_size_max 0.29
_exptl_crystal_size_mid 0.2
_exptl_crystal_size_min 0.17
_refine_diff_density_max 0.771
_refine_diff_density_min -0.447
_refine_diff_density_rms 0.066
_refine_ls_extinction_method none
_refine_ls_goodness_of_fit_ref 1.035
_refine_ls_hydrogen_treatment mixed
_refine_ls_matrix_type full
_refine_ls_number_parameters 324
_refine_ls_number_reflns 6489
_refine_ls_number_restraints 30
_refine_ls_restrained_S_all 1.05
_refine_ls_R_factor_all 0.0899
_refine_ls_R_factor_gt 0.0703
_refine_ls_shift/su_max 0.001
_refine_ls_shift/su_mean 0
_refine_ls_structure_factor_coef Fsqd
_refine_ls_weighting_details 'calc w=1/[\s^2^(Fo^2^)+(0.0573P)^2^+13.7185P] where P=(Fo^2^+2Fc^2^)/3'
_refine_ls_weighting_scheme calc
_refine_ls_wR_factor_gt 0.1582
_refine_ls_wR_factor_ref 0.1713
_reflns_number_gt 5151
_reflns_number_total 6489
_reflns_threshold_expression >2sigma(I)
_cod_data_source_file c2ce06398k.txt
_cod_data_source_block apr309
_cod_database_code 7207276

loop_
_symmetry_equiv_pos_as_xyz
'x, y, z'
'-x+1/2, -y+1/2, z+1/2'
'x, -y, -z+1/2'
'-x+1/2, y+1/2, -z'
'-x, -y, -z'
'x-1/2, y-1/2, -z-1/2'
'-x, y, z-1/2'
'x-1/2, -y-1/2, z'

loop_
_atom_site_label
_atom_site_type_symbol
_atom_site_fract_x
_atom_site_fract_y
_atom_site_fract_z
_atom_site_U_iso_or_equiv
_atom_site_adp_type
_atom_site_occupancy
_atom_site_symmetry_multiplicity
_atom_site_calc_flag
_atom_site_refinement_flags
_atom_site_disorder_assembly
_atom_site_disorder_group
Fe Fe 0.88880(3) 0 0.25 0.01967(15) Uani 1 2 d S . .
N1 N 0.87161(16) 0.18987(12) 0.31194(12) 0.0286(5) Uani 1 1 d . . .
H1X H 0.913(2) 0.1806(18) 0.2903(15) 0.031(9) Uiso 1 1 d . . .
N2 N 0.76897(17) 0.14769(15) 0.37651(12) 0.0334(6) Uani 1 1 d . . .
H2X H 0.753(2) 0.192(2) 0.3797(17) 0.043(10) Uiso 1 1 d . . .
C1 C 0.86268(18) 0.05519(15) 0.33153(12) 0.0248(6) Uani 1 1 d . . .
C2 C 0.8147(2) -0.01274(15) 0.32557(13) 0.0334(7) Uani 1 1 d . . .
H2 H 0.7564 -0.0157 0.3246 0.04 Uiso 1 1 calc R . .
C3 C 0.8697(2) -0.07448(16) 0.32145(13) 0.0361(7) Uani 1 1 d . . .
H3 H 0.8547 -0.1264 0.3173 0.043 Uiso 1 1 calc R . .
C4 C 0.9506(2) -0.04651(16) 0.32443(13) 0.0354(7) Uani 1 1 d . . .
H4 H 0.9992 -0.0763 0.3229 0.042 Uiso 1 1 calc R . .
C5 C 0.94714(19) 0.03401(16) 0.33012(13) 0.0295(6) Uani 1 1 d . . .
H5 H 0.9928 0.0675 0.3325 0.035 Uiso 1 1 calc R . .
C6 C 0.83266(18) 0.13385(15) 0.34039(12) 0.0265(6) Uani 1 1 d . . .
C7 C 0.8542(2) 0.27109(14) 0.32298(14) 0.0309(6) Uani 1 1 d . . .
H7 H 0.7934 0.2779 0.3264 0.037 Uiso 1 1 calc R . .
C8 C 0.8849(3) 0.31769(18) 0.26804(17) 0.0511(10) Uani 1 1 d . . .
H8B H 0.858 0.3002 0.2291 0.061 Uiso 1 1 calc R . .
H8A H 0.945 0.3108 0.2633 0.061 Uiso 1 1 calc R . .
C9 C 0.8654(4) 0.4019(2) 0.2792(2) 0.0737(14) Uani 1 1 d . . .
H9B H 0.8869 0.4324 0.2439 0.088 Uiso 1 1 calc R . .
H9A H 0.805 0.409 0.2807 0.088 Uiso 1 1 calc R . .
C10 C 0.9032(4) 0.4301(2) 0.3397(2) 0.0714(14) Uani 1 1 d . . .
H10B H 0.9638 0.4275 0.3367 0.086 Uiso 1 1 calc R . .
H10A H 0.8875 0.4838 0.3466 0.086 Uiso 1 1 calc R . .
C11 C 0.8746(3) 0.38255(19) 0.39423(19) 0.0592(11) Uani 1 1 d . . .
H11B H 0.8147 0.3893 0.3999 0.071 Uiso 1 1 calc R . .
H11A H 0.9023 0.4001 0.4328 0.071 Uiso 1 1 calc R . .
C12 C 0.8936(2) 0.29794(17) 0.38384(15) 0.0403(8) Uani 1 1 d . . .
H12B H 0.9538 0.2903 0.3819 0.048 Uiso 1 1 calc R . .
H12A H 0.872 0.2677 0.4192 0.048 Uiso 1 1 calc R . .
C13 C 0.72895(19) 0.09691(17) 0.42200(14) 0.0334(7) Uani 1 1 d . . .
H13 H 0.756 0.0459 0.42 0.04 Uiso 1 1 calc R . .
C14 C 0.6389(2) 0.0880(2) 0.40489(18) 0.0520(9) Uani 1 1 d . . .
H14B H 0.6344 0.0615 0.3642 0.062 Uiso 1 1 calc R . .
H14A H 0.6135 0.1389 0.4004 0.062 Uiso 1 1 calc R . .
C15 C 0.5925(3) 0.0428(3) 0.4546(2) 0.0696(13) Uani 1 1 d . . .
H15B H 0.5336 0.0396 0.4432 0.083 Uiso 1 1 calc R . .
H15A H 0.6147 -0.0096 0.4567 0.083 Uiso 1 1 calc R . .
C16 C 0.6010(3) 0.0806(3) 0.5175(2) 0.0639(12) Uani 1 1 d . . .
H16B H 0.5705 0.051 0.5493 0.077 Uiso 1 1 calc R . .
H16A H 0.5769 0.1323 0.5158 0.077 Uiso 1 1 calc R . .
C17 C 0.6904(2) 0.0859(2) 0.53603(17) 0.0525(9) Uani 1 1 d . . .
H17B H 0.7132 0.034 0.5408 0.063 Uiso 1 1 calc R . .
H17A H 0.695 0.112 0.5769 0.063 Uiso 1 1 calc R . .
C18 C 0.7403(2) 0.12926(19) 0.48737(14) 0.0399(7) Uani 1 1 d . . .
H18B H 0.7233 0.1833 0.4876 0.048 Uiso 1 1 calc R . .
H18A H 0.7992 0.1271 0.4987 0.048 Uiso 1 1 calc R . .
O1 O 1.0155(4) 0.1996(3) 0.2327(3) 0.0324(17) Uiso 0.506(6) 1 d PD A 1
O2 O 1.1248(3) 0.2484(3) 0.2816(2) 0.0344(11) Uiso 0.506(6) 1 d PD A 1
C19 C 1.0804(5) 0.2361(5) 0.2324(3) 0.028(2) Uiso 0.506(6) 1 d PD A 1
C20 C 1.1063(5) 0.2865(5) 0.1772(3) 0.040(2) Uiso 0.506(6) 1 d PD A 1
C21 C 1.1106(7) 0.3651(5) 0.1947(5) 0.075(3) Uiso 0.506(6) 1 d PD A 1
H21C H 1.1305 0.3952 0.1592 0.113 Uiso 0.506(6) 1 calc PR A 1
H21B H 1.1485 0.371 0.23 0.113 Uiso 0.506(6) 1 calc PR A 1
H21A H 1.0558 0.3829 0.2069 0.113 Uiso 0.506(6) 1 calc PR A 1
C22 C 1.2004(6) 0.2655(7) 0.1625(5) 0.089(3) Uiso 0.506(6) 1 d PD A 1
H22C H 1.2042 0.212 0.15 0.133 Uiso 0.506(6) 1 calc PR A 1
H22B H 1.2338 0.2738 0.2 0.133 Uiso 0.506(6) 1 calc PR A 1
H22A H 1.2207 0.2978 0.1286 0.133 Uiso 0.506(6) 1 calc PR A 1
C23 C 1.0649(8) 0.2581(8) 0.1178(5) 0.096(4) Uiso 0.506(6) 1 d PD A 1
H23C H 1.0762 0.2038 0.1125 0.143 Uiso 0.506(6) 1 calc PR A 1
H23B H 1.0864 0.2862 0.0818 0.143 Uiso 0.506(6) 1 calc PR A 1
H23A H 1.0054 0.2662 0.121 0.143 Uiso 0.506(6) 1 calc PR A 1
O3 O 1.1026(3) 0.1441(3) 0.3628(2) 0.0401(12) Uiso 0.506(6) 1 d PD A 1
O4 O 1.1815(3) 0.2238(3) 0.4163(2) 0.0343(13) Uiso 0.506(6) 1 d PD A 1
C24 C 1.1386(5) 0.1652(5) 0.4128(3) 0.027(2) Uiso 0.506(6) 1 d PD A 1
C25 C 1.0995(5) 0.1373(4) 0.4763(3) 0.0322(18) Uiso 0.506(6) 1 d PD A 1
C26 C 1.1153(8) 0.0526(6) 0.4730(6) 0.086(4) Uiso 0.506(6) 1 d PD A 1
H26C H 1.0848 0.0309 0.4378 0.129 Uiso 0.506(6) 1 calc PR A 1
H26B H 1.0972 0.0286 0.5119 0.129 Uiso 0.506(6) 1 calc PR A 1
H26A H 1.1742 0.0435 0.4671 0.129 Uiso 0.506(6) 1 calc PR A 1
C27 C 1.1440(6) 0.1676(6) 0.5315(4) 0.073(3) Uiso 0.506(6) 1 d PD A 1
H27A H 1.2034 0.164 0.5244 0.109 Uiso 0.506(6) 1 calc PR A 1
H27B H 1.1292 0.1379 0.5686 0.109 Uiso 0.506(6) 1 calc PR A 1
H27C H 1.1287 0.221 0.538 0.109 Uiso 0.506(6) 1 calc PR A 1
C28 C 1.0093(5) 0.1448(4) 0.4832(3) 0.0412(17) Uiso 0.506(6) 1 d PD A 1
H28C H 0.9821 0.1238 0.4462 0.062 Uiso 0.506(6) 1 calc PR A 1
H28B H 0.9949 0.1987 0.4875 0.062 Uiso 0.506(6) 1 calc PR A 1
H28A H 0.9912 0.117 0.5204 0.062 Uiso 0.506(6) 1 calc PR A 1
O1A O 1.0291(4) 0.1867(4) 0.2306(3) 0.0359(19) Uiso 0.494(6) 1 d PD A 2
O2A O 1.1448(3) 0.2207(3) 0.2724(2) 0.0378(12) Uiso 0.494(6) 1 d PD A 2
C19A C 1.0916(5) 0.2238(5) 0.2294(3) 0.032(3) Uiso 0.494(6) 1 d PD A 2
C20A C 1.1183(4) 0.2663(4) 0.1706(3) 0.0319(18) Uiso 0.494(6) 1 d PD A 2
C21A C 1.1647(8) 0.3359(7) 0.1862(6) 0.101(4) Uiso 0.494(6) 1 d PD A 2
H21F H 1.13 0.3699 0.211 0.151 Uiso 0.494(6) 1 calc PR A 2
H21E H 1.1812 0.3617 0.1476 0.151 Uiso 0.494(6) 1 calc PR A 2
H21D H 1.2138 0.3223 0.2103 0.151 Uiso 0.494(6) 1 calc PR A 2
C22A C 1.1680(8) 0.2162(7) 0.1322(6) 0.109(4) Uiso 0.494(6) 1 d PD A 2
H22F H 1.1359 0.171 0.1211 0.164 Uiso 0.494(6) 1 calc PR A 2
H22E H 1.2171 0.2008 0.1555 0.164 Uiso 0.494(6) 1 calc PR A 2
H22D H 1.1845 0.2429 0.094 0.164 Uiso 0.494(6) 1 calc PR A 2
C23A C 1.0373(5) 0.2916(5) 0.1322(4) 0.0503(19) Uiso 0.494(6) 1 d PD A 2
H23F H 1.0038 0.3256 0.158 0.075 Uiso 0.494(6) 1 calc PR A 2
H23E H 1.0052 0.2463 0.1213 0.075 Uiso 0.494(6) 1 calc PR A 2
H23D H 1.0538 0.3181 0.0939 0.075 Uiso 0.494(6) 1 calc PR A 2
O3A O 1.0796(3) 0.1721(3) 0.3718(2) 0.0338(12) Uiso 0.494(6) 1 d PD A 2
O4A O 1.2015(3) 0.2066(3) 0.4131(2) 0.0308(13) Uiso 0.494(6) 1 d PD A 2
C24A C 1.1285(5) 0.1783(5) 0.4167(3) 0.030(3) Uiso 0.494(6) 1 d PD A 2
C25A C 1.1190(5) 0.1211(4) 0.4722(3) 0.0339(19) Uiso 0.494(6) 1 d PD A 2
C26A C 1.1071(5) 0.0394(4) 0.4565(4) 0.0377(18) Uiso 0.494(6) 1 d PD A 2
H26F H 1.0642 0.0345 0.4246 0.056 Uiso 0.494(6) 1 calc PR A 2
H26E H 1.0906 0.0115 0.4941 0.056 Uiso 0.494(6) 1 calc PR A 2
H26D H 1.1587 0.0182 0.4405 0.056 Uiso 0.494(6) 1 calc PR A 2
C27A C 1.1851(5) 0.1306(5) 0.5198(4) 0.054(2) Uiso 0.494(6) 1 d PD A 2
H27D H 1.1938 0.1849 0.5279 0.081 Uiso 0.494(6) 1 calc PR A 2
H27E H 1.2362 0.1081 0.5041 0.081 Uiso 0.494(6) 1 calc PR A 2
H27F H 1.1689 0.1052 0.5586 0.081 Uiso 0.494(6) 1 calc PR A 2
C28A C 1.0397(8) 0.1544(7) 0.4994(6) 0.093(4) Uiso 0.494(6) 1 d PD A 2
H28F H 0.9949 0.1484 0.4692 0.139 Uiso 0.494(6) 1 calc PR A 2
H28E H 1.0477 0.2086 0.5084 0.139 Uiso 0.494(6) 1 calc PR A 2
H28D H 1.0257 0.1276 0.5381 0.139 Uiso 0.494(6) 1 calc PR A 2
C1S C 1.1537(8) -0.0059(9) 0.2706(5) 0.092(4) Uiso 0.5 1 d P B -1
H1S3 H 1.1969 0.0072 0.3006 0.138 Uiso 0.5 1 calc PR B -1
H1S2 H 1.1498 -0.0613 0.2668 0.138 Uiso 0.5 1 calc PR B -1
H1S1 H 1.101 0.0144 0.2852 0.138 Uiso 0.5 1 calc PR B -1
C2S C 1.1727(8) 0.0259(8) 0.2117(7) 0.082(3) Uiso 0.5 1 d P B -1
N1S N 1.1891(9) 0.0495(8) 0.1674(7) 0.143(5) Uiso 0.5 1 d P B -1
H3X H 1.108(5) 0.201(4) 0.317(4) 0.18(3) Uiso 1 1 d . . .

loop_
_atom_site_aniso_label
_atom_site_aniso_U_11
_atom_site_aniso_U_22
_atom_site_aniso_U_33
_atom_site_aniso_U_23
_atom_site_aniso_U_13
_atom_site_aniso_U_12
Fe 0.0252(3) 0.0141(2) 0.0197(3) -0.00002(19) 0 0
N1 0.0372(14) 0.0164(11) 0.0324(13) -0.0024(9) 0.0075(11) 0.0010(10)
N2 0.0416(15) 0.0239(12) 0.0348(14) -0.0018(10) 0.0101(11) 0.0039(11)
C1 0.0360(15) 0.0194(12) 0.0191(12) -0.0015(10) 0.0039(11) -0.0029(11)
C2 0.0463(18) 0.0237(14) 0.0302(14) -0.0030(11) 0.0129(13) -0.0111(12)
C3 0.069(2) 0.0171(13) 0.0224(14) 0.0018(10) 0.0041(14) -0.0046(13)
C4 0.057(2) 0.0238(14) 0.0258(14) -0.0003(11) -0.0115(14) 0.0121(14)
C5 0.0378(16) 0.0247(14) 0.0261(14) -0.0014(11) -0.0077(12) 0.0027(12)
C6 0.0337(15) 0.0231(13) 0.0229(13) -0.0036(10) 0.0001(11) -0.0005(11)
C7 0.0403(17) 0.0152(12) 0.0373(16) -0.0019(11) -0.0010(13) 0.0023(11)
C8 0.089(3) 0.0226(15) 0.0412(18) 0.0051(13) -0.0004(18) -0.0023(17)
C9 0.133(4) 0.0221(17) 0.066(3) 0.0095(17) -0.014(3) 0.008(2)
C10 0.123(4) 0.0224(16) 0.069(3) -0.0035(17) -0.005(3) -0.011(2)
C11 0.095(3) 0.0257(17) 0.057(2) -0.0156(16) -0.005(2) -0.0067(18)
C12 0.056(2) 0.0246(15) 0.0403(17) -0.0021(13) -0.0065(15) -0.0026(14)
C13 0.0345(16) 0.0315(15) 0.0340(15) 0.0004(12) 0.0092(13) 0.0015(13)
C14 0.042(2) 0.062(2) 0.052(2) 0.0064(18) -0.0037(17) -0.0139(18)
C15 0.045(2) 0.084(3) 0.080(3) 0.026(3) 0.002(2) -0.019(2)
C16 0.052(2) 0.070(3) 0.070(3) 0.022(2) 0.031(2) 0.008(2)
C17 0.063(2) 0.056(2) 0.0391(18) 0.0083(16) 0.0129(17) 0.0085(19)
C18 0.0417(18) 0.0435(18) 0.0345(17) 0.0010(14) 0.0045(14) 0.0040(15)

loop_
_atom_type_symbol
_atom_type_description
_atom_type_scat_dispersion_real
_atom_type_scat_dispersion_imag
_atom_type_scat_source
C C 0.0033 0.0016 'International Tables Vol C Tables 4.2.6.8 and 6.1.1.4'
H H 0 0 'International Tables Vol C Tables 4.2.6.8 and 6.1.1.4'
Fe Fe 0.3463 0.8444 'International Tables Vol C Tables 4.2.6.8 and 6.1.1.4'
N N 0.0061 0.0033 'International Tables Vol C Tables 4.2.6.8 and 6.1.1.4'
O O 0.0106 0.006 'International Tables Vol C Tables 4.2.6.8 and 6.1.1.4'

loop_
_geom_angle_atom_site_label_1
_geom_angle_atom_site_label_2
_geom_angle_atom_site_label_3
_geom_angle
_geom_angle_site_symmetry_1
_geom_angle_site_symmetry_3
C2 Fe C2 107.11(19) 3 .
C2 Fe C3 40.57(12) 3 3
C2 Fe C3 125.36(14) . 3
C2 Fe C3 125.36(14) 3 .
C2 Fe C3 40.57(12) . .
C3 Fe C3 162.5(2) 3 .
C2 Fe C1 120.33(12) 3 .
C2 Fe C1 41.21(10) . .
C3 Fe C1 107.72(11) 3 .
C3 Fe C1 68.42(11) . .
C2 Fe C1 41.21(10) 3 3
C2 Fe C1 120.33(12) . 3
C3 Fe C1 68.42(11) 3 3
C3 Fe C1 107.72(11) . 3
C1 Fe C1 155.96(16) . 3
C2 Fe C5 155.47(11) 3 .
C2 Fe C5 68.93(13) . .
C3 Fe C5 120.74(11) 3 .
C3 Fe C5 68.28(12) . .
C1 Fe C5 40.75(11) . .
C1 Fe C5 161.89(12) 3 .
C2 Fe C5 68.93(13) 3 3
C2 Fe C5 155.47(11) . 3
C3 Fe C5 68.28(12) 3 3
C3 Fe C5 120.74(11) . 3
C1 Fe C5 161.89(12) . 3
C1 Fe C5 40.75(11) 3 3
C5 Fe C5 124.81(17) . 3
C2 Fe C4 162.34(12) 3 .
C2 Fe C4 68.19(14) . .
C3 Fe C4 155.92(14) 3 .
C3 Fe C4 40.19(13) . .
C1 Fe C4 68.16(11) . .
C1 Fe C4 125.15(11) 3 .
C5 Fe C4 40.56(11) . .
C5 Fe C4 107.84(12) 3 .
C2 Fe C4 68.19(14) 3 3
C2 Fe C4 162.34(12) . 3
C3 Fe C4 40.19(13) 3 3
C3 Fe C4 155.92(14) . 3
C1 Fe C4 125.15(11) . 3
C1 Fe C4 68.16(11) 3 3
C5 Fe C4 107.84(12) . 3
C5 Fe C4 40.56(11) 3 3
C4 Fe C4 121.4(2) . 3
C6 N1 C7 123.8(3) . .
C6 N1 H1X 120(2) . .
C7 N1 H1X 116(2) . .
C6 N2 C13 128.6(3) . .
C6 N2 H2X 118(3) . .
C13 N2 H2X 112(3) . .
C5 C1 C2 107.8(2) . .
C5 C1 C6 124.5(2) . .
C2 C1 C6 127.7(3) . .
C5 C1 Fe 69.92(15) . .
C2 C1 Fe 68.96(15) . .
C6 C1 Fe 128.53(19) . .
C3 C2 C1 107.5(3) . .
C3 C2 Fe 70.00(16) . .
C1 C2 Fe 69.83(15) . .
C3 C2 H2 126.2 . .
C1 C2 H2 126.2 . .
Fe C2 H2 125.5 . .
C4 C3 C2 108.8(3) . .
C4 C3 Fe 70.53(16) . .
C2 C3 Fe 69.43(16) . .
C4 C3 H3 125.6 . .
C2 C3 H3 125.6 . .
Fe C3 H3 126 . .
C3 C4 C5 108.4(3) . .
C3 C4 Fe 69.28(17) . .
C5 C4 Fe 69.56(16) . .
C3 C4 H4 125.8 . .
C5 C4 H4 125.8 . .
Fe C4 H4 126.9 . .
C4 C5 C1 107.5(3) . .
C4 C5 Fe 69.88(16) . .
C1 C5 Fe 69.33(15) . .
C4 C5 H5 126.3 . .
C1 C5 H5 126.3 . .
Fe C5 H5 126.1 . .
N2 C6 N1 120.7(3) . .
N2 C6 C1 120.6(3) . .
N1 C6 C1 118.7(2) . .
N1 C7 C8 109.6(3) . .
N1 C7 C12 110.8(2) . .
C8 C7 C12 110.9(3) . .
N1 C7 H7 108.5 . .
C8 C7 H7 108.5 . .
C12 C7 H7 108.5 . .
C7 C8 C9 109.5(3) . .
C7 C8 H8B 109.8 . .
C9 C8 H8B 109.8 . .
C7 C8 H8A 109.8 . .
C9 C8 H8A 109.8 . .
H8B C8 H8A 108.2 . .
C10 C9 C8 111.3(3) . .
C10 C9 H9B 109.4 . .
C8 C9 H9B 109.4 . .
C10 C9 H9A 109.4 . .
C8 C9 H9A 109.4 . .
H9B C9 H9A 108 . .
C11 C10 C9 110.8(4) . .
C11 C10 H10B 109.5 . .
C9 C10 H10B 109.5 . .
C11 C10 H10A 109.5 . .
C9 C10 H10A 109.5 . .
H10B C10 H10A 108.1 . .
C10 C11 C12 111.3(3) . .
C10 C11 H11B 109.4 . .
C12 C11 H11B 109.4 . .
C10 C11 H11A 109.4 . .
C12 C11 H11A 109.4 . .
H11B C11 H11A 108 . .
C7 C12 C11 109.8(3) . .
C7 C12 H12B 109.7 . .
C11 C12 H12B 109.7 . .
C7 C12 H12A 109.7 . .
C11 C12 H12A 109.7 . .
H12B C12 H12A 108.2 . .
N2 C13 C14 109.3(3) . .
N2 C13 C18 109.1(3) . .
C14 C13 C18 112.2(3) . .
N2 C13 H13 108.7 . .
C14 C13 H13 108.7 . .
C18 C13 H13 108.7 . .
C13 C14 C15 111.3(3) . .
C13 C14 H14B 109.4 . .
C15 C14 H14B 109.4 . .
C13 C14 H14A 109.4 . .
C15 C14 H14A 109.4 . .
H14B C14 H14A 108 . .
C16 C15 C14 110.3(4) . .
C16 C15 H15B 109.6 . .
C14 C15 H15B 109.6 . .
C16 C15 H15A 109.6 . .
C14 C15 H15A 109.6 . .
H15B C15 H15A 108.1 . .
C15 C16 C17 110.5(3) . .
C15 C16 H16B 109.6 . .
C17 C16 H16B 109.6 . .
C15 C16 H16A 109.6 . .
C17 C16 H16A 109.6 . .
H16B C16 H16A 108.1 . .
C16 C17 C18 111.4(3) . .
C16 C17 H17B 109.4 . .
C18 C17 H17B 109.4 . .
C16 C17 H17A 109.4 . .
C18 C17 H17A 109.4 . .
H17B C17 H17A 108 . .
C13 C18 C17 112.1(3) . .
C13 C18 H18B 109.2 . .
C17 C18 H18B 109.2 . .
C13 C18 H18A 109.2 . .
C17 C18 H18A 109.2 . .
H18B C18 H18A 107.9 . .
C19 O2 H3X 107(4) . .
O1 C19 O2 124.0(6) . .
O1 C19 C20 122.6(6) . .
O2 C19 C20 112.1(6) . .
C21 C20 C23 123.7(9) . .
C21 C20 C19 111.6(7) . .
C23 C20 C19 109.4(7) . .
C21 C20 C22 103.1(7) . .
C23 C20 C22 100.5(8) . .
C19 C20 C22 106.3(7) . .
C20 C21 H21C 109.5 . .
C20 C21 H21B 109.5 . .
H21C C21 H21B 109.5 . .
C20 C21 H21A 109.5 . .
H21C C21 H21A 109.5 . .
H21B C21 H21A 109.5 . .
C20 C22 H22C 109.5 . .
C20 C22 H22B 109.5 . .
H22C C22 H22B 109.5 . .
C20 C22 H22A 109.5 . .
H22C C22 H22A 109.5 . .
H22B C22 H22A 109.5 . .
C20 C23 H23C 109.5 . .
C20 C23 H23B 109.5 . .
H23C C23 H23B 109.5 . .
C20 C23 H23A 109.5 . .
H23C C23 H23A 109.5 . .
H23B C23 H23A 109.5 . .
C24 O3 H3X 110(3) . .
O4 C24 O3 123.3(6) . .
O4 C24 C25 115.6(6) . .
O3 C24 C25 116.5(5) . .
C28 C25 C27 111.8(7) . .
C28 C25 C26 105.2(7) . .
C27 C25 C26 107.9(8) . .
C28 C25 C24 117.2(6) . .
C27 C25 C24 112.1(6) . .
C26 C25 C24 101.4(7) . .
C25 C26 H26C 109.5 . .
C25 C26 H26B 109.5 . .
H26C C26 H26B 109.5 . .
C25 C26 H26A 109.5 . .
H26C C26 H26A 109.5 . .
H26B C26 H26A 109.5 . .
C25 C27 H27A 109.5 . .
C25 C27 H27B 109.5 . .
H27A C27 H27B 109.5 . .
C25 C27 H27C 109.5 . .
H27A C27 H27C 109.5 . .
H27B C27 H27C 109.5 . .
C25 C28 H28C 109.5 . .
C25 C28 H28B 109.5 . .
H28C C28 H28B 109.5 . .
C25 C28 H28A 109.5 . .
H28C C28 H28A 109.5 . .
H28B C28 H28A 109.5 . .
C19A O2A H3X 105(4) . .
O1A C19A O2A 122.5(7) . .
O1A C19A C20A 121.5(7) . .
O2A C19A C20A 115.2(6) . .
C22A C20A C21A 110.3(9) . .
C22A C20A C19A 109.1(8) . .
C21A C20A C19A 111.5(7) . .
C22A C20A C23A 109.4(8) . .
C21A C20A C23A 107.7(8) . .
C19A C20A C23A 108.8(6) . .
C20A C21A H21F 109.5 . .
C20A C21A H21E 109.5 . .
H21F C21A H21E 109.5 . .
C20A C21A H21D 109.5 . .
H21F C21A H21D 109.5 . .
H21E C21A H21D 109.5 . .
C20A C22A H22F 109.5 . .
C20A C22A H22E 109.5 . .
H22F C22A H22E 109.5 . .
C20A C22A H22D 109.5 . .
H22F C22A H22D 109.5 . .
H22E C22A H22D 109.5 . .
C20A C23A H23F 109.5 . .
C20A C23A H23E 109.5 . .
H23F C23A H23E 109.5 . .
C20A C23A H23D 109.5 . .
H23F C23A H23D 109.5 . .
H23E C23A H23D 109.5 . .
C24A O3A H3X 114(3) . .
O3A C24A O4A 125.0(6) . .
O3A C24A C25A 117.6(6) . .
O4A C24A C25A 112.6(6) . .
C26A C25A C27A 110.8(7) . .
C26A C25A C28A 110.2(7) . .
C27A C25A C28A 107.7(8) . .
C26A C25A C24A 117.6(6) . .
C27A C25A C24A 112.1(6) . .
C28A C25A C24A 97.3(7) . .
C25A C26A H26F 109.5 . .
C25A C26A H26E 109.5 . .
H26F C26A H26E 109.5 . .
C25A C26A H26D 109.5 . .
H26F C26A H26D 109.5 . .
H26E C26A H26D 109.5 . .
C25A C27A H27D 109.5 . .
C25A C27A H27E 109.5 . .
H27D C27A H27E 109.5 . .
C25A C27A H27F 109.5 . .
H27D C27A H27F 109.5 . .
H27E C27A H27F 109.5 . .
C25A C28A H28F 109.5 . .
C25A C28A H28E 109.5 . .
H28F C28A H28E 109.5 . .
C25A C28A H28D 109.5 . .
H28F C28A H28D 109.5 . .
H28E C28A H28D 109.5 . .
N1S C2S C1S 178.2(18) . .

loop_
_geom_bond_atom_site_label_1
_geom_bond_atom_site_label_2
_geom_bond_distance
_geom_bond_site_symmetry_2
Fe C2 2.030(3) 3
Fe C2 2.030(3) .
Fe C3 2.037(3) 3
Fe C3 2.037(3) .
Fe C1 2.042(3) .
Fe C1 2.042(3) 3
Fe C5 2.049(3) .
Fe C5 2.049(3) 3
Fe C4 2.054(3) .
Fe C4 2.054(3) 3
N1 C6 1.320(4) .
N1 C7 1.475(3) .
N1 H1X 0.83(3) .
N2 C6 1.316(4) .
N2 C13 1.473(4) .
N2 H2X 0.82(4) .
C1 C5 1.424(4) .
C1 C2 1.433(4) .
C1 C6 1.479(4) .
C2 C3 1.410(4) .
C2 H2 0.95 .
C3 C4 1.406(5) .
C3 H3 0.95 .
C4 C5 1.422(4) .
C4 H4 0.95 .
C5 H5 0.95 .
C7 C8 1.518(4) .
C7 C12 1.527(4) .
C7 H7 1 .
C8 C9 1.534(5) .
C8 H8B 0.99 .
C8 H8A 0.99 .
C9 C10 1.519(6) .
C9 H9B 0.99 .
C9 H9A 0.99 .
C10 C11 1.508(6) .
C10 H10B 0.99 .
C10 H10A 0.99 .
C11 C12 1.536(4) .
C11 H11B 0.99 .
C11 H11A 0.99 .
C12 H12B 0.99 .
C12 H12A 0.99 .
C13 C14 1.519(5) .
C13 C18 1.522(4) .
C13 H13 1 .
C14 C15 1.528(5) .
C14 H14B 0.99 .
C14 H14A 0.99 .
C15 C16 1.509(7) .
C15 H15B 0.99 .
C15 H15A 0.99 .
C16 C17 1.511(6) .
C16 H16B 0.99 .
C16 H16A 0.99 .
C17 C18 1.525(5) .
C17 H17B 0.99 .
C17 H17A 0.99 .
C18 H18B 0.99 .
C18 H18A 0.99 .
O1 C19 1.236(8) .
O2 C19 1.295(7) .
O2 H3X 1.16(8) .
C19 C20 1.536(8) .
C20 C21 1.434(11) .
C20 C23 1.523(11) .
C20 C22 1.607(12) .
C21 H21C 0.98 .
C21 H21B 0.98 .
C21 H21A 0.98 .
C22 H22C 0.98 .
C22 H22B 0.98 .
C22 H22A 0.98 .
C23 H23C 0.98 .
C23 H23B 0.98 .
C23 H23A 0.98 .
O3 C24 1.275(7) .
O4 C24 1.245(7) .
C24 C25 1.580(8) .
C25 C28 1.481(10) .
C25 C27 1.486(10) .
C25 C26 1.512(11) .
C26 H26C 0.98 .
C26 H26B 0.98 .
C26 H26A 0.98 .
C27 H27A 0.98 .
C27 H27B 0.98 .
C27 H27C 0.98 .
C28 H28C 0.98 .
C28 H28B 0.98 .
C28 H28A 0.98 .
O1A C19A 1.210(8) .
O2A C19A 1.265(8) .
O2A H3X 1.18(8) .
C19A C20A 1.526(8) .
C20A C22A 1.452(12) .
C20A C21A 1.476(12) .
C20A C23A 1.616(9) .
C21A H21F 0.98 .
C21A H21E 0.98 .
C21A H21D 0.98 .
C22A H22F 0.98 .
C22A H22E 0.98 .
C22A H22D 0.98 .
C23A H23F 0.98 .
C23A H23E 0.98 .
C23A H23D 0.98 .
O3A C24A 1.253(8) .
O4A C24A 1.289(8) .
C24A C25A 1.564(8) .
C25A C26A 1.489(9) .
C25A C27A 1.492(9) .
C25A C28A 1.532(12) .
C26A H26F 0.98 .
C26A H26E 0.98 .
C26A H26D 0.98 .
C27A H27D 0.98 .
C27A H27E 0.98 .
C27A H27F 0.98 .
C28A H28F 0.98 .
C28A H28E 0.98 .
C28A H28D 0.98 .
C1S C2S 1.413(19) .
C1S H1S3 0.98 .
C1S H1S2 0.98 .
C1S H1S1 0.98 .
C2S N1S 1.069(16) .
